data_4002409
loop_
_publ_author_name
'Li, L.'
'Li, G.'
'Wang, Y.'
'Lin, J.'
'Liao, F.'

_publ_section_title
;
 Bismuth borates: One-dimensional borate chains and nonlinear optical
 properties
;
_journal_name_full 'Chemistry of Materials (1,1989-)'
_journal_page_first 4174
_journal_page_last 4180
_journal_volume 17
_journal_year 2005
_chemical_formula_sum Bi0.5
_chemical_name_systematic 'Bi (B4 O6 (O H)2) (O H)'
_space_group_IT_number 1
_symmetry_space_group_name_Hall 'P 1'
_symmetry_space_group_name_H-M 'P 1'
_cell_angle_alpha 113.11
_cell_angle_beta 100.5
_cell_angle_gamma 90.36
_cell_formula_units_Z 2
_cell_length_a 4.3
_cell_length_b 8.587
_cell_length_c 10.518
_cell_volume 349.919
_citation_journal_id_ASTM CMATEX
_cod_data_source_file Li_CMATEX_2005_1058.cif
_cod_data_source_block Bi0.5
_cod_original_cell_volume 349.9185
_cod_database_code 4002409

loop_
_symmetry_equiv_pos_as_xyz
x,y,z

loop_
_atom_site_label
_atom_site_type_symbol
_atom_site_fract_x
_atom_site_fract_y
_atom_site_fract_z
_atom_site_occupancy
_atom_site_U_iso_or_equiv
Bi2 Bi+3 0.24814 0.15961 0.98078 1 0.0
